data_9010650
loop_
_publ_author_name
'Antao, S. M.'
'Hassan, I.'

_publ_section_title
;
 Gaudefroyite, Ca8Mn3+6[(BO3)6(CO3)2O6]: high-temperature crystal structure
 Sample: T = 145 C
;
_journal_name_full 'The Canadian Mineralogist'
_journal_page_first 183
_journal_page_last 193
_journal_paper_doi 10.3749/canmin.46.1.183
_journal_volume 46
_journal_year 2008
_chemical_compound_source 'Wessels mine, Kalahari manganese field, South Africa'
_chemical_formula_sum 'C B3 Ca4 Mn3 O15'
_chemical_name_mineral Gaudefroyite
_space_group_IT_number 176
_symmetry_space_group_name_Hall '-P 6c'
_symmetry_space_group_name_H-M 'P 63/m'
_cell_angle_alpha 90
_cell_angle_beta 90
_cell_angle_gamma 120
_cell_formula_units_Z 2
_cell_length_a 10.61864
_cell_length_b 10.61864
_cell_length_c 5.89528
_cell_volume 575.669
_database_code_amcsd 0006171
_diffrn_ambient_temperature 418.15
_exptl_crystal_density_diffrn 3.517
_cod_original_formula_sum 'Ca4 B3 Mn3 C O15'
_cod_database_code 9010650

loop_
_space_group_symop_operation_xyz
x,y,z
-x+y,-x,1/2-z
x-y,x,1/2+z
y,-x+y,-z
-y,x-y,z
x,y,1/2-z
-x,-y,1/2+z
x-y,x,-z
-x+y,-x,z
-y,x-y,1/2-z
y,-x+y,1/2+z
-x,-y,-z

loop_
_atom_site_label
_atom_site_fract_x
_atom_site_fract_y
_atom_site_fract_z
_atom_site_occupancy
_atom_site_U_iso_or_equiv
_atom_site_type_symbol
_atom_site_attached_hydrogens
Ca1 0.33333 0.66667 0.25000 1.00000 0.01480 Ca 0
Ca2 0.13230 0.83190 0.25000 1.00000 0.01480 Ca 0
B 0.21640 0.77200 0.75000 1.00000 0.00430 B 0
Mn 0.00000 0.50000 0.00000 1.00000 0.00460 Mn 0
C 0.00000 0.00000 0.05870 0.50000 0.00430 C 0
O1 0.09260 0.47430 0.25000 1.00000 0.02700 O 0
O2 0.31990 0.91960 0.75000 1.00000 0.02700 O 0
O3 0.30810 0.47530 0.54000 1.00000 0.02700 O 0
OC 0.05910 0.91560 0.56920 0.50000 0.02700 O 0

loop_
_cod_changelog_entry_id
_cod_changelog_entry_author
_cod_changelog_entry_date
_cod_changelog_entry_text
1
;cod-tools version 3.8.0
Id: cif_guess_AMCSD_atom_types 9581 2023-05-17 12:35:41Z saulius
;
2023-05-23T09:21:01+03:00
;Derived atom types and hydrogen counts
from atom names that follow the AMCSD naming convention
(Wat == water, O-H == hydroxyl).
;

loop_
_cod_related_entry_id
_cod_related_entry_database
_cod_related_entry_code
1 AMCSD 0006171
